data_2000927
loop_
_publ_author_name
'Rib\'ar, B.'
'Radivojevi\'c, P.'
'Ga\<si\'c, O.'
'Kany\'o, I.'
'Goli\<c, L.'

_publ_section_title
;
 Structure of isocorypalmine
;
_journal_issue 5
_journal_name_full 'Acta Crystallographica Section C'
_journal_page_first 944
_journal_page_last 945
_journal_paper_doi 10.1107/S0108270191011575
_journal_volume 48
_journal_year 1992
_chemical_formula_moiety 'C20 H23 N1 O4'
_chemical_formula_sum 'C20 H23 N O4'
_chemical_formula_weight 341.41
_symmetry_cell_setting hexagonal
_symmetry_space_group_name_H-M 'P 32'
_cell_angle_alpha 90
_cell_angle_beta 90
_cell_angle_gamma 120
_cell_formula_units_Z 3
_cell_length_a 10.1310(10)
_cell_length_b 10.1310(10)
_cell_length_c 14.913(3)
_cell_volume 1325.6(3)
_diffrn_radiation_type Mo
_diffrn_radiation_wavelength 0.7107
_exptl_absorpt_coefficient_mu 0.083
_exptl_crystal_density_diffrn 1.283
_exptl_crystal_F_000 546
_cod_data_source_file ka0008.cif
_cod_data_source_block ka0008a
_cod_original_cell_volume 1325.5(6)
_cod_original_formula_sum 'C20 H23 N1 O4'
_cod_database_code 2000927

loop_
_atom_site_label
_atom_site_fract_x
_atom_site_fract_y
_atom_site_fract_z
_atom_site_U_iso_or_equiv
C1 .6680(3) .7947(3) .2941(2) .0450(10)
C2 .7445(3) .7133(3) .2815(2) .0440(10)
C3 .7563(4) .6605(5) .1882(2) .0570(10)
C4 .7769(4) .5236(4) .1940(2) .0540(10)
C5 .9438(3) .4354(3) .2452(2) .0470(10)
C6 1.0751(3) .4638(3) .3052(2) .0410(10)
C7 1.1466(3) .3786(3) .2922(2) .0460(10)
C8 1.2710(3) .4045(3) .3446(2) .0510(10)
C9 1.3212(3) .5131(3) .4108(2) .0510(10)
C10 1.2471(3) .5951(3) .4259(2) .0460(10)
C11 1.1236(3) .5722(3) .3740(2) .0410(10)
C12 1.0398(3) .6580(3) .3919(2) .0430(10)
C13 .8841(3) .5839(3) .3457(2) .0410(10)
C14 .8058(3) .6776(3) .3547(2) .0420(10)
C15 .7885(3) .7249(3) .4403(2) .0430(10)
C16 .7134(3) .8050(3) .4528(2) .0430(10)
C17 .6524(3) .8413(3) .3782(2) .0440(10)
C18 .4947(5) .9382(5) .3250(3) .0650(10)
C19 1.0078(6) .1168(4) .2521(4) .0860(10)
C20 1.4366(6) .3116(7) .3886(4) .093(2)
N .9100(2) .5600(2) .2504(2) .0420(10)
O1 .6955(3) .8426(3) .5379(2) .0570(10)
O2 .5769(2) .9195(2) .39700(10) .0550(10)
O3 1.0944(3) .2725(2) .2232(2) .0590(10)
O4 1.3361(3) .3168(3) .3234(2) .0730(10)
H1 .626(3) .814(2) .243(2) .036(7)
H3A .845(4) .748(4) .151(2) .069(10)
H3B .671(4) .639(4) .156(2) .067(10)
H4A .791(4) .489(4) .131(2) .067(10)
H4B .683(4) .426(4) .216(2) .054(9)
H5A .846(3) .330(3) .263(2) .040(7)
H5B .967(3) .423(4) .180(2) .058(9)
H9 1.411(3) .540(3) .447(2) .049(8)
H10 1.280(3) .674(3) .471(2) .047(8)
H12A 1.103(3) .769(3) .374(2) .045(7)
H12B 1.023(3) .662(4) .458(2) .056(9)
H13 .813(3) .479(3) .375(2) .040(7)
H15 .822(3) .690(3) .490(2) .046(8)
H18A .431(4) .976(4) .352(2) .064(10)
H18B .423(4) .842(4) .293(3) .070(11)
H18C .572(5) 1.018(5) .277(3) .097(14)
H19A .982(5) .049(9) .194(3) .117(17)
H19B .913(6) .094(6) .273(3) .124(19)
H19C 1.076(7) .075(6) .292(4) .15(2)
H20A 1.480(5) .240(6) .349(3) .121(16)
H20B 1.358(7) .262(7) .448(4) .16(2)
H20C 1.543(7) .446(8) .392(4) .18(2)
H .665(4) .90(4) .538(2) .046(9)

loop_
_geom_bond_atom_site_label_1
_geom_bond_atom_site_label_2
_geom_bond_distance
C1 C2 1.398(5)
C1 C17 1.377(4)
C2 C3 1.517(5)
C2 C14 1.390(5)
C3 C4 1.505(7)
C4 N 1.471(4)
C5 C6 1.507(4)
C5 N 1.466(4)
C6 C7 1.390(5)
C6 C11 1.400(4)
C7 C8 1.392(4)
C7 O3 1.388(4)
C8 C9 1.373(4)
C8 O4 1.382(5)
C9 C10 1.389(5)
C10 C11 1.389(4)
C11 C12 1.512(5)
C12 C13 1.531(4)
C13 C14 1.517(5)
C13 N 1.487(4)
C14 C15 1.405(4)
C15 C16 1.375(5)
C16 C17 1.408(5)
C16 O1 1.363(4)
C17 O2 1.377(4)
C18 O2 1.428(5)
C19 O3 1.435(4)
C20 O4 1.428(7)
